data_4510388
loop_
_publ_author_name
'Rossi, Patrizia'
'Macedi, Eleonora'
'Paoli, Paola'
'Bernazzani, Luca'
'Carignani, Elisa'
'Borsacchi, Silvia'
'Geppi, Marco'

_publ_section_title
;
 Solid--Solid Transition between Hydrated Racemic Compound and Anhydrous
 Conglomerate in Na-Ibuprofen: A Combined X-ray Diffraction, Solid-State
 NMR, Calorimetric, and Computational Study
;
_journal_issue 5
_journal_name_full 'Crystal Growth &amp; Design'
_journal_page_first 2441
_journal_paper_doi 10.1021/cg500161e
_journal_volume 14
_journal_year 2014
_chemical_formula_moiety '(C13 H17 O2)-, Na +, (H2 O) 2'
_chemical_formula_sum 'C13 H21 Na O4'
_chemical_formula_weight 264.29
_chemical_name_systematic
;
 ?
;
_space_group_IT_number 2
_symmetry_cell_setting triclinic
_symmetry_space_group_name_Hall '-P 1'
_symmetry_space_group_name_H-M 'P -1'
_atom_sites_solution_hydrogens geom
_atom_sites_solution_primary direct
_atom_sites_solution_secondary difmap
_audit_creation_method SHELXL-97
_cell_angle_alpha 95.309(8)
_cell_angle_beta 90.212(8)
_cell_angle_gamma 117.137(9)
_cell_formula_units_Z 2
_cell_length_a 5.7808(5)
_cell_length_b 6.0812(5)
_cell_length_c 23.998(2)
_cell_measurement_reflns_used 1163
_cell_measurement_temperature 298
_cell_measurement_theta_max 26.5880
_cell_measurement_theta_min 4.1589
_cell_volume 746.54(13)
_computing_cell_refinement
;
CrysAlisPro, Agilent Technologies,
Version 1.171.35.19 (release 27-10-2011 CrysAlis171 .NET)
(compiled Oct 27 2011,15:02:11)
;
_computing_data_collection
;
CrysAlisPro, Agilent Technologies,
Version 1.171.35.19 (release 27-10-2011 CrysAlis171 .NET)
(compiled Oct 27 2011,15:02:11)
;
_computing_data_reduction
;
CrysAlisPro, Agilent Technologies,
Version 1.171.35.19 (release 27-10-2011 CrysAlis171 .NET)
(compiled Oct 27 2011,15:02:11)
;
_computing_molecular_graphics 'ORTEP-3 (Farruggia, 1997)'
_computing_publication_material 'PARST97 (Nardelli, 1995)'
_computing_structure_refinement 'SHELXL-97 (Sheldrick, 1997)'
_computing_structure_solution 'SIR97 (Altomare, 1999)'
_diffrn_ambient_temperature 298
_diffrn_detector_area_resol_mean 16.4547
_diffrn_measured_fraction_theta_full 0.943
_diffrn_measured_fraction_theta_max 0.826
_diffrn_measurement_device_type 'Xcalibur, Sapphire3'
_diffrn_radiation_monochromator graphite
_diffrn_radiation_source 'Enhance (Mo) X-ray Source'
_diffrn_radiation_type MoK\a
_diffrn_radiation_wavelength 0.71073
_diffrn_reflns_av_R_equivalents 0.1312
_diffrn_reflns_av_sigmaI/netI 0.2128
_diffrn_reflns_limit_h_max 7
_diffrn_reflns_limit_h_min -7
_diffrn_reflns_limit_k_max 7
_diffrn_reflns_limit_k_min -7
_diffrn_reflns_limit_l_max 29
_diffrn_reflns_limit_l_min -28
_diffrn_reflns_number 8188
_diffrn_reflns_theta_full 25.00
_diffrn_reflns_theta_max 26.65
_diffrn_reflns_theta_min 4.17
_exptl_absorpt_coefficient_mu 0.109
_exptl_absorpt_correction_T_max 1.00000
_exptl_absorpt_correction_T_min 0.70944
_exptl_absorpt_correction_type multi-scan
_exptl_absorpt_process_details
;
CrysAlisPro, Agilent Technologies,
Version 1.171.35.19 (release 27-10-2011 CrysAlis171 .NET)
(compiled Oct 27 2011,15:02:11)
Empirical absorption correction using spherical harmonics,
 implemented in SCALE3 ABSPACK scaling algorithm.
;
_exptl_crystal_density_diffrn 1.176
_exptl_crystal_density_method 'not measured'
_exptl_crystal_F_000 284
_exptl_crystal_size_max 0.32
_exptl_crystal_size_mid 0.20
_exptl_crystal_size_min 0.18
_refine_diff_density_max 0.270
_refine_diff_density_min -0.234
_refine_diff_density_rms 0.055
_refine_ls_extinction_method none
_refine_ls_goodness_of_fit_ref 1.055
_refine_ls_hydrogen_treatment mixed
_refine_ls_matrix_type full
_refine_ls_number_parameters 187
_refine_ls_number_reflns 2602
_refine_ls_number_restraints 20
_refine_ls_restrained_S_all 1.054
_refine_ls_R_factor_all 0.2339
_refine_ls_R_factor_gt 0.0987
_refine_ls_shift/su_max 0.000
_refine_ls_shift/su_mean 0.000
_refine_ls_structure_factor_coef Fsqd
_refine_ls_weighting_details 'calc w=1/[\s^2^(Fo^2^)+(0.0673P)^2^+0.0000P] where P=(Fo^2^+2Fc^2^)/3'
_refine_ls_weighting_scheme calc
_refine_ls_wR_factor_gt 0.1831
_refine_ls_wR_factor_ref 0.2379
_reflns_number_gt 1038
_reflns_number_total 2602
_reflns_threshold_expression >2\s(I)
_cod_data_source_file cg500161e_si_001.cif
_cod_data_source_block RS-Hrt
_cod_depositor_comments 'Adding full bibliography for 4510385--4510388.cif.'
_cod_original_cell_volume 746.54(11)
_cod_original_sg_symbol_H-M P-1
_cod_database_code 4510388

loop_
_symmetry_equiv_pos_as_xyz
'x, y, z'
'-x, -y, -z'

loop_
_atom_site_label
_atom_site_type_symbol
_atom_site_fract_x
_atom_site_fract_y
_atom_site_fract_z
_atom_site_U_iso_or_equiv
_atom_site_adp_type
_atom_site_occupancy
_atom_site_symmetry_multiplicity
_atom_site_calc_flag
_atom_site_refinement_flags
_atom_site_disorder_assembly
_atom_site_disorder_group
Na1 Na -0.8241(4) 0.0771(4) 0.44218(10) 0.0493(8) Uani 1 1 d . . .
O1W O -1.2525(7) -0.2240(7) 0.45901(19) 0.0523(12) Uani 1 1 d D . .
H1WA H -1.397(6) -0.230(9) 0.460(2) 0.063 Uiso 1 1 d D . .
H1WB H -1.269(9) -0.360(6) 0.445(2) 0.063 Uiso 1 1 d D . .
O2W O -0.7452(9) -0.2551(7) 0.46716(18) 0.0497(12) Uani 1 1 d D . .
H2WB H -0.822(10) -0.391(6) 0.4493(17) 0.060 Uiso 1 1 d D . .
H2WA H -0.724(11) -0.269(9) 0.5002(9) 0.060 Uiso 1 1 d D . .
O4 O -0.3918(7) 0.2843(7) 0.41782(17) 0.0527(12) Uani 1 1 d . . .
O3 O -0.0049(8) 0.3029(7) 0.40453(17) 0.0543(12) Uani 1 1 d . . .
C1 C -0.2387(13) 0.2325(10) 0.3895(2) 0.0403(15) Uani 1 1 d . . .
C2 C -0.3347(11) 0.0743(10) 0.3328(2) 0.0459(16) Uani 1 1 d . . .
H2 H -0.2485 -0.0322 0.3286 0.055 Uiso 1 1 calc R . .
C3 C -0.6302(12) -0.0966(11) 0.3292(3) 0.069(2) Uani 1 1 d . . .
H3A H -0.6751 -0.2023 0.3589 0.104 Uiso 1 1 calc R . .
H3B H -0.6795 -0.1968 0.2937 0.104 Uiso 1 1 calc R . .
H3C H -0.7204 0.0027 0.3327 0.104 Uiso 1 1 calc R . .
C4 C -0.2506(12) 0.2416(11) 0.2864(3) 0.0459(16) Uani 1 1 d . . .
C5 C -0.3533(12) 0.4033(11) 0.2780(3) 0.0572(19) Uani 1 1 d . . .
H5 H -0.4765 0.4106 0.3019 0.069 Uiso 1 1 calc R . .
C6 C -0.2780(13) 0.5510(12) 0.2356(3) 0.0614(19) Uani 1 1 d . . .
H6 H -0.3497 0.6583 0.2316 0.074 Uiso 1 1 calc R . .
C7 C -0.1000(14) 0.5464(12) 0.1989(3) 0.0599(19) Uani 1 1 d . A .
C8 C 0.0067(14) 0.3887(14) 0.2068(3) 0.071(2) Uani 1 1 d . . .
H8 H 0.1309 0.3836 0.1830 0.085 Uiso 1 1 calc R . .
C9 C -0.0696(12) 0.2386(12) 0.2499(3) 0.0578(18) Uani 1 1 d . . .
H9 H 0.0036 0.1329 0.2544 0.069 Uiso 1 1 calc R . .
C10 C -0.0181(15) 0.7125(14) 0.1511(3) 0.084(2) Uani 1 1 d D . .
H10A H 0.1078 0.6818 0.1295 0.101 Uiso 0.461(17) 1 calc PR A 1
H10B H 0.0656 0.8853 0.1667 0.101 Uiso 0.461(17) 1 calc PR A 1
H10E H 0.1584 0.7489 0.1420 0.101 Uiso 0.19(2) 1 d PR B 2
H10F H -0.0174 0.8688 0.1639 0.101 Uiso 0.19(2) 1 d PR B 2
H1OC H -0.1040 0.8175 0.1543 0.101 Uiso 0.351(19) 1 d PR C 3
H1OD H 0.1681 0.8201 0.1548 0.101 Uiso 0.351(19) 1 d PR C 3
C11A C -0.252(4) 0.665(4) 0.1117(10) 0.102(8) Uiso 0.461(17) 1 d PDU A 1
H11A H -0.3488 0.7331 0.1349 0.122 Uiso 0.461(17) 1 calc PR A 1
C12A C -0.433(4) 0.456(4) 0.0884(9) 0.114(9) Uiso 0.461(17) 1 d PDU A 1
H12A H -0.5139 0.3470 0.1166 0.171 Uiso 0.461(17) 1 calc PR A 1
H12B H -0.3582 0.3819 0.0620 0.171 Uiso 0.461(17) 1 calc PR A 1
H12C H -0.5610 0.4855 0.0692 0.171 Uiso 0.461(17) 1 calc PR A 1
C13A C -0.134(4) 0.859(4) 0.0653(9) 0.126(9) Uiso 0.461(17) 1 d PD A 1
H13A H -0.0085 1.0177 0.0832 0.188 Uiso 0.461(17) 1 calc PR A 1
H13B H -0.2723 0.8779 0.0474 0.188 Uiso 0.461(17) 1 calc PR A 1
H13C H -0.0519 0.7981 0.0378 0.188 Uiso 0.461(17) 1 calc PR A 1
C11B C -0.112(5) 0.561(4) 0.0947(7) 0.078(10) Uiso 0.351(19) 1 d PDU A 2
H11B H -0.0007 0.4800 0.0876 0.094 Uiso 0.351(19) 1 calc PR C 2
C12B C -0.355(5) 0.385(4) 0.0831(11) 0.086(9) Uiso 0.351(19) 1 d PDU A 2
H12D H -0.4075 0.3875 0.0453 0.128 Uiso 0.351(19) 1 calc PR C 2
H12E H -0.4691 0.4138 0.1084 0.128 Uiso 0.351(19) 1 calc PR C 2
H12F H -0.3649 0.2253 0.0874 0.128 Uiso 0.351(19) 1 calc PR C 2
C13B C -0.043(8) 0.759(6) 0.0484(13) 0.112(12) Uiso 0.351(19) 1 d PDU A 2
H13D H 0.0959 0.9163 0.0632 0.168 Uiso 0.351(19) 1 calc PR C 2
H13E H -0.1942 0.7791 0.0397 0.168 Uiso 0.351(19) 1 calc PR C 2
H13F H 0.0095 0.6983 0.0149 0.168 Uiso 0.351(19) 1 calc PR C 2
C11C C -0.163(9) 0.615(7) 0.0939(11) 0.054(14) Uiso 0.19(2) 1 d PDU A 3
H11C H -0.3211 0.6350 0.0897 0.065 Uiso 0.19(2) 1 calc PR B 3
C12C C -0.182(17) 0.402(11) 0.072(3) 0.16(3) Uiso 0.19(2) 1 d PD A 3
H12G H -0.1400 0.4131 0.0329 0.234 Uiso 0.19(2) 1 calc PR B 3
H12H H -0.3559 0.2728 0.0741 0.234 Uiso 0.19(2) 1 calc PR B 3
H12I H -0.0622 0.3630 0.0912 0.234 Uiso 0.19(2) 1 calc PR B 3
C13C C 0.076(12) 0.780(11) 0.055(3) 0.13(2) Uiso 0.19(2) 1 d PDU A 3
H13G H 0.2110 0.9134 0.0789 0.190 Uiso 0.19(2) 1 calc PR B 3
H13H H 0.0124 0.8464 0.0278 0.190 Uiso 0.19(2) 1 calc PR B 3
H13I H 0.1436 0.6760 0.0372 0.190 Uiso 0.19(2) 1 calc PR B 3

loop_
_atom_site_aniso_label
_atom_site_aniso_U_11
_atom_site_aniso_U_22
_atom_site_aniso_U_33
_atom_site_aniso_U_23
_atom_site_aniso_U_13
_atom_site_aniso_U_12
Na1 0.0396(15) 0.0473(14) 0.0621(18) 0.0121(12) 0.0050(12) 0.0196(12)
O1W 0.032(3) 0.048(3) 0.073(3) -0.004(2) 0.002(2) 0.018(2)
O2W 0.049(3) 0.041(2) 0.059(3) 0.004(2) -0.002(2) 0.020(2)
O4 0.041(3) 0.048(3) 0.056(3) 0.000(2) 0.009(2) 0.011(2)
O3 0.039(3) 0.050(3) 0.069(3) -0.004(2) -0.011(2) 0.019(2)
C1 0.042(4) 0.030(3) 0.041(4) 0.006(3) 0.005(3) 0.009(3)
C2 0.045(4) 0.040(4) 0.050(4) -0.003(3) -0.002(3) 0.018(3)
C3 0.059(5) 0.057(4) 0.056(5) -0.005(4) -0.015(4) -0.002(4)
C4 0.049(4) 0.042(4) 0.041(4) 0.002(3) -0.004(3) 0.016(3)
C5 0.063(5) 0.047(4) 0.060(5) 0.016(4) 0.012(4) 0.022(4)
C6 0.075(5) 0.051(4) 0.060(5) 0.018(4) 0.001(4) 0.027(4)
C7 0.067(5) 0.048(4) 0.046(5) 0.013(4) 0.014(4) 0.009(4)
C8 0.067(5) 0.068(5) 0.071(6) 0.003(4) 0.013(4) 0.025(4)
C9 0.054(5) 0.058(5) 0.060(5) 0.002(4) 0.010(4) 0.025(4)
C10 0.101(7) 0.076(5) 0.059(5) 0.015(4) 0.007(5) 0.025(5)

loop_
_atom_type_symbol
_atom_type_description
_atom_type_scat_dispersion_real
_atom_type_scat_dispersion_imag
_atom_type_scat_source
C C 0.0033 0.0016 'International Tables Vol C Tables 4.2.6.8 and 6.1.1.4'
H H 0.0000 0.0000 'International Tables Vol C Tables 4.2.6.8 and 6.1.1.4'
O O 0.0106 0.0060 'International Tables Vol C Tables 4.2.6.8 and 6.1.1.4'
Na Na 0.0362 0.0249 'International Tables Vol C Tables 4.2.6.8 and 6.1.1.4'

loop_
_geom_angle_atom_site_label_1
_geom_angle_atom_site_label_2
_geom_angle_atom_site_label_3
_geom_angle
_geom_angle_site_symmetry_1
_geom_angle_site_symmetry_3
O3 Na1 O4 102.12(17) 1_455 .
O3 Na1 O1W 88.16(16) 1_455 .
O4 Na1 O1W 165.59(16) . .
O3 Na1 O2W 163.30(18) 1_455 .
O4 Na1 O2W 88.97(16) . .
O1W Na1 O2W 78.93(16) . .
O3 Na1 O1W 105.00(15) 1_455 2_356
O4 Na1 O1W 96.87(15) . 2_356
O1W Na1 O1W 90.07(15) . 2_356
O2W Na1 O1W 85.75(15) . 2_356
O3 Na1 Na1 99.33(14) 1_455 2_356
O4 Na1 Na1 139.88(16) . 2_356
O1W Na1 Na1 45.53(12) . 2_356
O2W Na1 Na1 79.19(13) . 2_356
O1W Na1 Na1 44.54(11) 2_356 2_356
Na1 O1W Na1 89.93(15) . 2_356
C1 O4 Na1 137.0(4) . .
C1 O3 Na1 128.2(4) . 1_655
O4 C1 O3 124.0(5) . .
O4 C1 C2 119.6(5) . .
O3 C1 C2 116.4(5) . .
C4 C2 C1 109.4(5) . .
C4 C2 C3 112.1(5) . .
C1 C2 C3 112.6(5) . .
C9 C4 C5 116.8(6) . .
C9 C4 C2 121.1(5) . .
C5 C4 C2 122.1(6) . .
C6 C5 C4 121.5(6) . .
C5 C6 C7 121.8(6) . .
C6 C7 C8 117.7(6) . .
C6 C7 C10 121.4(7) . .
C8 C7 C10 121.0(7) . .
C7 C8 C9 120.5(7) . .
C4 C9 C8 121.7(6) . .
C11B C10 C11C 20(2) . .
C11B C10 C7 111.4(11) . .
C11C C10 C7 119.7(14) . .
C11B C10 C11A 49.7(16) . .
C11C C10 C11A 30.7(19) . .
C7 C10 C11A 112.2(10) . .
C12A C11A C10 128.8(18) . .
C12A C11A C13A 109.7(19) . .
C10 C11A C13A 105.8(13) . .
C12B C11B C10 123(2) . .
C12B C11B C13B 108(2) . .
C10 C11B C13B 106.5(19) . .
C12C C11C C10 116(4) . .
C12C C11C C13C 94(5) . .
C10 C11C C13C 98(3) . .

loop_
_geom_bond_atom_site_label_1
_geom_bond_atom_site_label_2
_geom_bond_distance
_geom_bond_site_symmetry_2
Na1 O3 2.308(4) 1_455
Na1 O4 2.334(4) .
Na1 O1W 2.378(4) .
Na1 O2W 2.389(4) .
Na1 O1W 2.420(5) 2_356
Na1 Na1 3.391(4) 2_356
O1W Na1 2.420(5) 2_356
O4 C1 1.250(6) .
O3 C1 1.257(6) .
O3 Na1 2.308(4) 1_655
C1 C2 1.533(7) .
C2 C4 1.509(8) .
C2 C3 1.539(7) .
C4 C9 1.371(8) .
C4 C5 1.389(7) .
C5 C6 1.357(8) .
C6 C7 1.366(8) .
C7 C8 1.382(8) .
C7 C10 1.532(9) .
C8 C9 1.382(9) .
C10 C11B 1.511(16) .
C10 C11C 1.524(18) .
C10 C11A 1.546(15) .
C11A C12A 1.293(18) .
C11A C13A 1.616(18) .
C11B C12B 1.33(2) .
C11B C13B 1.629(19) .
C11C C12C 1.31(2) .
C11C C13C 1.64(2) .
